data_7062842
loop_
_publ_author_name
'Zhang, Xiaoyu'
'Qin, Tianrui'
'Xiang, Ruifang'
'Dong, Xiuyan'
'Sakiyama, Hiroshi'
'Muddassir, Mohd.'
'Pan, Ying'

_publ_section_title
;
 Impact of N-donor auxiliary ligands on three new Co(ii)-based
 coordination polymers with symmetrical tetracarboxylate ligands: a
 magnetism study
;
_journal_issue 44
_journal_name_full 'New Journal of Chemistry'
_journal_page_first 20426
_journal_page_last 20434
_journal_paper_doi 10.1039/D3NJ03772J
_journal_volume 47
_journal_year 2023
_chemical_formula_sum 'C39 H28 Co N2 O14'
_chemical_formula_weight 807.56
_space_group_crystal_system triclinic
_space_group_IT_number 2
_space_group_name_Hall '-P 1'
_space_group_name_H-M_alt 'P -1'
_atom_sites_solution_hydrogens mixed
_audit_creation_method SHELXL-2018/3
_audit_update_record
;
2023-10-11 deposited with the CCDC.	2023-10-13 downloaded from the CCDC.
;
_cell_angle_alpha 68.618(6)
_cell_angle_beta 66.501(6)
_cell_angle_gamma 88.714(5)
_cell_formula_units_Z 2
_cell_length_a 11.6020(7)
_cell_length_b 12.0259(8)
_cell_length_c 14.2958(9)
_cell_measurement_reflns_used 4369
_cell_measurement_temperature 293(2)
_cell_measurement_theta_max 71.1020
_cell_measurement_theta_min 3.6500
_cell_volume 1685.6(2)
_computing_cell_refinement 'CrysAlisPro 1.171.40.53 (Rigaku OD, 2019)'
_computing_data_collection 'CrysAlisPro 1.171.40.53 (Rigaku OD, 2019)'
_computing_data_reduction 'CrysAlisPro 1.171.40.53 (Rigaku OD, 2019)'
_computing_molecular_graphics 'Olex2 (Dolomanov et al., 2009)'
_computing_publication_material 'Olex2 (Dolomanov et al., 2009)'
_computing_structure_refinement 'SHELXL-2018/3 (Sheldrick, 2018)'
_computing_structure_solution 'SHELXL-2018/3 (Sheldrick, 2018)'
_diffrn_ambient_temperature 293(2)
_diffrn_measured_fraction_theta_full 0.999
_diffrn_measured_fraction_theta_max 0.999
_diffrn_measurement_device_type 'Xcalibur, Eos, Gemini'
_diffrn_radiation_type CuK\a
_diffrn_radiation_wavelength 1.54184
_diffrn_reflns_av_R_equivalents 0.0373
_diffrn_reflns_av_unetI/netI 0.0616
_diffrn_reflns_Laue_measured_fraction_full 0.999
_diffrn_reflns_Laue_measured_fraction_max 0.999
_diffrn_reflns_limit_h_max 13
_diffrn_reflns_limit_h_min -12
_diffrn_reflns_limit_k_max 14
_diffrn_reflns_limit_k_min -13
_diffrn_reflns_limit_l_max 17
_diffrn_reflns_limit_l_min -17
_diffrn_reflns_number 10881
_diffrn_reflns_point_group_measured_fraction_full 0.999
_diffrn_reflns_point_group_measured_fraction_max 0.999
_diffrn_reflns_theta_full 67.240
_diffrn_reflns_theta_max 67.240
_diffrn_reflns_theta_min 3.658
_diffrn_source 'fine-focus sealed X-ray tube'
_exptl_absorpt_coefficient_mu 4.690
_exptl_absorpt_correction_T_max 1.00000
_exptl_absorpt_correction_T_min 0.54209
_exptl_absorpt_correction_type multi-scan
_exptl_absorpt_process_details sadabs
_exptl_crystal_colour pink
_exptl_crystal_density_diffrn 1.591
_exptl_crystal_description block
_exptl_crystal_F_000 830
_exptl_crystal_size_max 0.120
_exptl_crystal_size_mid 0.120
_exptl_crystal_size_min 0.110
_refine_diff_density_max 1.010
_refine_diff_density_min -0.602
_refine_diff_density_rms 0.088
_refine_ls_extinction_method none
_refine_ls_goodness_of_fit_ref 1.096
_refine_ls_hydrogen_treatment constr
_refine_ls_matrix_type full
_refine_ls_number_parameters 509
_refine_ls_number_reflns 6027
_refine_ls_number_restraints 156
_refine_ls_restrained_S_all 1.102
_refine_ls_R_factor_all 0.0727
_refine_ls_R_factor_gt 0.0580
_refine_ls_shift/su_max 0.000
_refine_ls_shift/su_mean 0.000
_refine_ls_structure_factor_coef Fsqd
_refine_ls_weighting_details 'w=1/[\s^2^(Fo^2^)+(0.0734P)^2^+0.3902P] where P=(Fo^2^+2Fc^2^)/3'
_refine_ls_weighting_scheme calc
_refine_ls_wR_factor_gt 0.1470
_refine_ls_wR_factor_ref 0.1568
_reflns_Friedel_coverage 0.000
_reflns_number_gt 4888
_reflns_number_total 6027
_reflns_threshold_expression 'I > 2\s(I)'
_cod_data_source_file d3nj03772j2.cif
_cod_data_source_block exp_11317
_cod_depositor_comments 'Adding full bibliography for 7062842--7062844.cif.'
_cod_database_code 7062842
_shelx_shelxl_version_number 2018/3
_shelx_space_group_comment
;
The symmetry employed for this shelxl refinement is uniquely defined
by the following loop, which should always be used as a source of
symmetry information in preference to the above space-group names.
They are only intended as comments.
;
_shelx_estimated_absorpt_t_min 0.603
_shelx_estimated_absorpt_t_max 0.626

loop_
_space_group_symop_operation_xyz
'x, y, z'
'-x, -y, -z'

loop_
_atom_site_label
_atom_site_type_symbol
_atom_site_fract_x
_atom_site_fract_y
_atom_site_fract_z
_atom_site_U_iso_or_equiv
_atom_site_adp_type
_atom_site_occupancy
_atom_site_site_symmetry_order
_atom_site_calc_flag
_atom_site_refinement_flags_posn
_atom_site_refinement_flags_adp
_atom_site_refinement_flags_occupancy
_atom_site_disorder_assembly
_atom_site_disorder_group
Co1 Co 0.85670(5) 0.09093(5) 0.96983(5) 0.03134(18) Uani 1 1 d . U . . .
N1 N 0.7114(3) 0.1798(3) 1.0511(3) 0.0332(6) Uani 1 1 d . U . . .
N2 N 0.6918(3) -0.0251(3) 1.0206(3) 0.0293(5) Uani 1 1 d . U . . .
O1 O 1.1512(3) 0.0121(3) 0.8731(2) 0.0442(6) Uani 1 1 d . U . . .
O2 O 0.9626(2) 0.0095(3) 0.8664(2) 0.0394(5) Uani 1 1 d . U . . .
O3 O 0.9016(2) -0.1573(3) 0.6210(2) 0.0447(7) Uani 1 1 d . U . . .
O4 O 1.0666(3) -0.1592(3) 0.4736(2) 0.0494(7) Uani 1 1 d . U . . .
H4 H 1.010770 -0.188902 0.464781 0.074 Uiso 1 1 calc R U . . .
O5 O -0.2247(3) 0.4611(4) 0.6303(3) 0.0645(10) Uani 1 1 d . U . . .
O6 O -0.3554(2) 0.4946(3) 0.7768(2) 0.0447(7) Uani 1 1 d . U . . .
H6 H -0.408996 0.476541 0.759002 0.067 Uiso 1 1 calc R U . . .
O7 O -0.2039(2) 0.5953(3) 1.0091(2) 0.0478(8) Uani 1 1 d . U . . .
O8 O -0.0006(2) 0.6629(3) 0.9476(2) 0.0541(9) Uani 1 1 d . U . . .
O9 O 0.7402(2) 0.7646(3) 0.5697(2) 0.0401(6) Uani 1 1 d . U . . .
H9A H 0.801219 0.785333 0.577948 0.060 Uiso 1 1 calc R U . . .
O10 O 0.8949(2) 0.7571(2) 0.4184(2) 0.0373(6) Uani 1 1 d . U . . .
O11 O 0.7587(2) 0.6448(3) 0.1695(2) 0.0394(7) Uani 1 1 d . U . . .
H11 H 0.768991 0.621123 0.120050 0.059 Uiso 1 1 calc R U . . .
O12 O 0.5641(2) 0.5493(2) 0.23839(19) 0.0321(5) Uani 1 1 d . U . . .
O13 O 0.8640(3) 0.2170(3) 0.8024(2) 0.0563(7) Uani 1 1 d . U . . .
H13C H 0.869171 0.285849 0.805549 0.068 Uiso 1 1 d R U . . .
H13B H 0.931422 0.224129 0.745690 0.068 Uiso 1 1 d R U . . .
O14 O 1.0038(2) 0.2155(3) 0.9299(2) 0.0476(7) Uani 1 1 d . U . . .
H14B H 1.064717 0.219814 0.869995 0.071 Uiso 1 1 d R U . . .
H14C H 0.978698 0.283953 0.921467 0.071 Uiso 1 1 d R U . . .
C1 C 0.7204(4) 0.2824(4) 1.0634(3) 0.0404(9) Uani 1 1 d . U . . .
H1 H 0.798810 0.331296 1.024811 0.049 Uiso 1 1 calc R U . . .
C2 C 0.6189(4) 0.3213(4) 1.1309(4) 0.0494(10) Uani 1 1 d . U . . .
H2 H 0.629519 0.395280 1.135549 0.059 Uiso 1 1 calc R U . . .
C3 C 0.5038(4) 0.2502(4) 1.1900(3) 0.0456(9) Uani 1 1 d . U . . .
H3 H 0.435406 0.274540 1.236273 0.055 Uiso 1 1 calc R U . . .
C4 C 0.4895(4) 0.1397(4) 1.1805(3) 0.0361(7) Uani 1 1 d . U . . .
C5 C 0.3730(4) 0.0585(4) 1.2382(3) 0.0457(9) Uani 1 1 d . U . . .
H5 H 0.301913 0.078017 1.286302 0.055 Uiso 1 1 calc R U . . .
C6 C 0.3636(4) -0.0447(4) 1.2247(3) 0.0464(9) Uani 1 1 d . U . . .
H6A H 0.286743 -0.096154 1.264584 0.056 Uiso 1 1 calc R U . . .
C7 C 0.4697(3) -0.0777(3) 1.1499(3) 0.0331(6) Uani 1 1 d . U . . .
C8 C 0.4648(4) -0.1821(3) 1.1281(3) 0.0400(8) Uani 1 1 d . U . . .
H8 H 0.389503 -0.235283 1.163754 0.048 Uiso 1 1 calc R U . . .
C9 C 0.5707(4) -0.2051(3) 1.0546(4) 0.0408(8) Uani 1 1 d . U . . .
H9 H 0.568178 -0.273837 1.039647 0.049 Uiso 1 1 calc R U . . .
C10 C 0.6825(4) -0.1246(3) 1.0023(3) 0.0352(7) Uani 1 1 d . U . . .
H10 H 0.754176 -0.141199 0.952290 0.042 Uiso 1 1 calc R U . . .
C11 C 0.5864(3) -0.0013(3) 1.0929(3) 0.0272(6) Uani 1 1 d . U . . .
C12 C 0.5968(3) 0.1082(3) 1.1088(3) 0.0273(6) Uani 1 1 d . U . . .
C13 C 1.0782(3) -0.0019(3) 0.8322(3) 0.0306(6) Uani 1 1 d . U . . .
C14 C 1.1340(3) -0.0314(3) 0.7302(3) 0.0283(6) Uani 1 1 d . U . . .
C15 C 1.2654(3) -0.0187(3) 0.6697(3) 0.0349(7) Uani 1 1 d . U . . .
H15 H 1.319603 0.005018 0.694623 0.042 Uiso 1 1 calc R U . . .
C16 C 1.3176(3) -0.0410(3) 0.5721(3) 0.0392(7) Uani 1 1 d D U . . .
C17 C 1.2345(3) -0.0826(3) 0.5399(3) 0.0363(7) Uani 1 1 d . U . . .
H17 H 1.266831 -0.100898 0.477161 0.044 Uiso 1 1 calc R U . . .
C18 C 1.1049(3) -0.0972(3) 0.5999(3) 0.0296(6) Uani 1 1 d . U . . .
C19 C 1.0537(3) -0.0706(3) 0.6948(3) 0.0265(6) Uani 1 1 d . U . . .
H19 H 0.966175 -0.079234 0.733941 0.032 Uiso 1 1 calc R U . . .
C20 C 1.0171(4) -0.1409(3) 0.5640(3) 0.0322(7) Uani 1 1 d . U . . .
C21 C 1.4530(3) -0.0242(4) 0.4960(4) 0.0453(9) Uani 1 1 d D U . . .
H21 H 1.472997 -0.049904 0.438070 0.054 Uiso 1 1 calc R U . . .
C22 C -0.2414(3) 0.4909(3) 0.7061(3) 0.0310(7) Uani 1 1 d . U . . .
C23 C -0.1369(3) 0.5292(3) 0.7279(3) 0.0256(6) Uani 1 1 d . U . . .
C24 C -0.1632(3) 0.5536(3) 0.8218(3) 0.0263(6) Uani 1 1 d . U . . .
H24 H -0.246694 0.545222 0.872457 0.032 Uiso 1 1 calc R U . . .
C25 C -0.0631(3) 0.5906(3) 0.8391(3) 0.0266(6) Uani 1 1 d . U . . .
C26 C 0.0602(3) 0.6037(3) 0.7638(3) 0.0280(7) Uani 1 1 d . U . . .
H26 H 0.125983 0.628155 0.776718 0.034 Uiso 1 1 calc R U . . .
C27 C 0.0894(3) 0.5812(3) 0.6677(3) 0.0250(6) Uani 1 1 d . U . . .
C28 C -0.0111(3) 0.5421(3) 0.6526(3) 0.0269(6) Uani 1 1 d . U . . .
H28 H 0.005778 0.524039 0.590836 0.032 Uiso 1 1 calc R U . . .
C29 C 0.2198(3) 0.6000(3) 0.5840(3) 0.0272(7) Uani 1 1 d . U . . .
H29 H 0.231840 0.579533 0.524255 0.033 Uiso 1 1 calc R U . . .
C30 C 0.3221(3) 0.6437(3) 0.5864(3) 0.0267(7) Uani 1 1 d . U . . .
H30 H 0.308843 0.666113 0.645208 0.032 Uiso 1 1 calc R U . . .
C31 C 0.4543(3) 0.6602(3) 0.5054(3) 0.0248(6) Uani 1 1 d . U . . .
C32 C 0.5516(3) 0.6969(3) 0.5260(3) 0.0260(6) Uani 1 1 d . U . . .
H32 H 0.531606 0.713751 0.588793 0.031 Uiso 1 1 calc R U . . .
C33 C 0.6788(3) 0.7089(3) 0.4539(3) 0.0251(6) Uani 1 1 d . U . . .
C34 C 0.7094(3) 0.6840(3) 0.3596(3) 0.0251(6) Uani 1 1 d . U . . .
H34 H 0.793911 0.692918 0.310722 0.030 Uiso 1 1 calc R U . . .
C35 C 0.6136(3) 0.6461(3) 0.3389(2) 0.0227(6) Uani 1 1 d . U . . .
C36 C 0.4868(3) 0.6346(3) 0.4110(3) 0.0246(6) Uani 1 1 d . U . . .
H36 H 0.423097 0.609531 0.396132 0.030 Uiso 1 1 calc R U . . .
C37 C -0.0880(3) 0.6191(3) 0.9389(3) 0.0294(7) Uani 1 1 d . U . . .
C38 C 0.7798(3) 0.7456(3) 0.4802(3) 0.0270(6) Uani 1 1 d . U . . .
C39 C 0.6442(3) 0.6096(3) 0.2430(3) 0.0246(6) Uani 1 1 d . U . . .

loop_
_atom_site_aniso_label
_atom_site_aniso_U_11
_atom_site_aniso_U_22
_atom_site_aniso_U_33
_atom_site_aniso_U_23
_atom_site_aniso_U_13
_atom_site_aniso_U_12
Co1 0.0226(3) 0.0406(3) 0.0429(4) -0.0270(3) -0.0157(3) 0.0053(2)
N1 0.0263(9) 0.0343(13) 0.0472(14) -0.0235(12) -0.0165(9) 0.0065(8)
N2 0.0250(8) 0.0375(12) 0.0409(14) -0.0239(10) -0.0210(8) 0.0080(8)
O1 0.0433(14) 0.0532(17) 0.0488(15) -0.0203(13) -0.0310(13) 0.0008(13)
O2 0.0300(9) 0.0587(14) 0.0458(14) -0.0366(12) -0.0168(9) 0.0082(10)
O3 0.0323(10) 0.0658(18) 0.0508(16) -0.0408(15) -0.0153(10) 0.0071(13)
O4 0.0546(17) 0.0631(19) 0.0339(13) -0.0292(14) -0.0126(11) 0.0083(15)
O5 0.0364(16) 0.121(3) 0.071(2) -0.076(2) -0.0202(14) 0.0074(17)
O6 0.0243(10) 0.0727(19) 0.0484(15) -0.0392(15) -0.0117(11) 0.0013(13)
O7 0.0235(10) 0.088(2) 0.0357(13) -0.0430(15) 0.0023(9) -0.0074(13)
O8 0.0263(12) 0.101(2) 0.0485(16) -0.0563(17) -0.0034(12) -0.0077(14)
O9 0.0284(13) 0.0662(18) 0.0366(13) -0.0352(13) -0.0101(10) 0.0004(12)
O10 0.0238(9) 0.0578(16) 0.0328(12) -0.0255(12) -0.0068(9) 0.0003(11)
O11 0.0212(10) 0.0715(19) 0.0277(12) -0.0339(13) 0.0015(8) -0.0074(11)
O12 0.0211(11) 0.0489(15) 0.0306(12) -0.0247(11) -0.0065(9) -0.0008(9)
O13 0.0514(18) 0.0617(16) 0.0440(10) -0.0126(10) -0.0157(11) 0.0071(12)
O14 0.0290(10) 0.0609(17) 0.0521(16) -0.0383(14) -0.0009(11) -0.0093(10)
C1 0.0358(16) 0.0391(17) 0.051(2) -0.0283(17) -0.0134(15) 0.0038(11)
C2 0.0484(19) 0.051(2) 0.060(3) -0.040(2) -0.0166(17) 0.0102(13)
C3 0.0413(16) 0.058(2) 0.045(2) -0.0359(19) -0.0123(15) 0.0143(13)
C4 0.0345(13) 0.0488(17) 0.0268(17) -0.0204(15) -0.0095(11) 0.0071(11)
C5 0.0333(14) 0.063(2) 0.033(2) -0.0220(18) -0.0026(13) 0.0030(13)
C6 0.0323(15) 0.056(2) 0.037(2) -0.0147(17) -0.0038(13) -0.0056(14)
C7 0.0300(12) 0.0376(16) 0.0319(17) -0.0099(13) -0.0160(10) -0.0005(10)
C8 0.0402(16) 0.0360(17) 0.045(2) -0.0108(15) -0.0232(13) -0.0046(13)
C9 0.0474(18) 0.0307(17) 0.055(2) -0.0187(16) -0.0296(15) 0.0039(11)
C10 0.0378(15) 0.0343(17) 0.048(2) -0.0236(16) -0.0250(14) 0.0079(11)
C11 0.0250(9) 0.0341(14) 0.0290(16) -0.0140(13) -0.0161(10) 0.0036(9)
C12 0.0261(10) 0.0350(14) 0.0271(16) -0.0155(13) -0.0142(10) 0.0064(9)
C13 0.0279(11) 0.0315(17) 0.0414(16) -0.0188(14) -0.0190(11) 0.0053(13)
C14 0.0217(11) 0.0289(17) 0.0359(15) -0.0123(14) -0.0140(10) 0.0043(13)
C15 0.0194(10) 0.0345(19) 0.0479(17) -0.0134(16) -0.0134(11) 0.0010(14)
C16 0.0259(11) 0.0338(19) 0.0455(18) -0.0103(16) -0.0079(11) 0.0069(14)
C17 0.0277(10) 0.0373(19) 0.0316(17) -0.0124(15) -0.0017(11) 0.0066(14)
C18 0.0264(10) 0.0300(17) 0.0270(15) -0.0121(13) -0.0052(11) 0.0048(13)
C19 0.0160(12) 0.0314(17) 0.0306(15) -0.0153(14) -0.0054(11) 0.0009(13)
C20 0.0362(11) 0.0337(18) 0.0262(15) -0.0144(14) -0.0104(11) 0.0067(14)
C21 0.0310(12) 0.049(2) 0.049(2) -0.020(2) -0.0097(13) 0.0050(17)
C22 0.0272(10) 0.0380(19) 0.0304(16) -0.0184(15) -0.0096(11) -0.0012(14)
C23 0.0235(9) 0.0320(17) 0.0212(14) -0.0138(13) -0.0060(10) 0.0005(13)
C24 0.0205(12) 0.0358(18) 0.0218(14) -0.0163(14) -0.0033(10) 0.0011(13)
C25 0.0227(12) 0.0359(18) 0.0220(13) -0.0171(14) -0.0047(9) 0.0017(13)
C26 0.0215(11) 0.0413(19) 0.0238(14) -0.0197(15) -0.0054(10) 0.0010(14)
C27 0.0233(9) 0.0297(17) 0.0233(13) -0.0164(14) -0.0054(9) 0.0033(12)
C28 0.0256(9) 0.0353(18) 0.0217(14) -0.0185(14) -0.0048(10) 0.0007(13)
C29 0.0243(9) 0.0363(18) 0.0234(14) -0.0190(15) -0.0055(10) 0.0046(13)
C30 0.0239(9) 0.0363(18) 0.0214(14) -0.0183(14) -0.0045(10) 0.0043(13)
C31 0.0237(9) 0.0296(17) 0.0201(13) -0.0139(13) -0.0044(9) 0.0032(12)
C32 0.0254(9) 0.0313(17) 0.0225(14) -0.0170(14) -0.0053(10) 0.0030(13)
C33 0.0244(9) 0.0301(17) 0.0211(14) -0.0135(13) -0.0067(10) 0.0019(13)
C34 0.0198(12) 0.0341(17) 0.0197(14) -0.0137(13) -0.0035(10) 0.0010(13)
C35 0.0198(11) 0.0279(16) 0.0182(12) -0.0116(12) -0.0034(9) 0.0017(12)
C36 0.0193(11) 0.0330(17) 0.0221(13) -0.0163(13) -0.0042(9) 0.0023(13)
C37 0.0220(12) 0.0417(19) 0.0244(14) -0.0200(15) -0.0030(9) -0.0021(13)
C38 0.0259(10) 0.0312(17) 0.0246(14) -0.0148(14) -0.0077(10) 0.0019(13)
C39 0.0167(12) 0.0366(18) 0.0219(13) -0.0164(13) -0.0047(9) 0.0029(11)

loop_
_atom_type_symbol
_atom_type_description
_atom_type_scat_dispersion_real
_atom_type_scat_dispersion_imag
_atom_type_scat_source
C C 0.0181 0.0091 'International Tables Vol C Tables 4.2.6.8 and 6.1.1.4'
H H 0.0000 0.0000 'International Tables Vol C Tables 4.2.6.8 and 6.1.1.4'
N N 0.0311 0.0180 'International Tables Vol C Tables 4.2.6.8 and 6.1.1.4'
O O 0.0492 0.0322 'International Tables Vol C Tables 4.2.6.8 and 6.1.1.4'
Co Co -2.3653 3.6143 'International Tables Vol C Tables 4.2.6.8 and 6.1.1.4'

loop_
_geom_angle_atom_site_label_1
_geom_angle_atom_site_label_2
_geom_angle_atom_site_label_3
_geom_angle
_geom_angle_site_symmetry_1
_geom_angle_site_symmetry_3
_geom_angle_publ_flag
O14 Co1 O2 95.62(11) . . ?
O14 Co1 O1 94.18(12) . 2_757 ?
O2 Co1 O1 106.62(12) . 2_757 ?
O14 Co1 N2 173.26(11) . . ?
O2 Co1 N2 91.02(11) . . ?
O1 Co1 N2 85.03(11) 2_757 . ?
O14 Co1 N1 94.82(11) . . ?
O2 Co1 N1 162.62(11) . . ?
O1 Co1 N1 86.40(12) 2_757 . ?
N2 Co1 N1 78.45(11) . . ?
O14 Co1 O13 82.99(12) . . ?
O2 Co1 O13 77.53(12) . . ?
O1 Co1 O13 175.24(11) 2_757 . ?
N2 Co1 O13 97.33(12) . . ?
N1 Co1 O13 90.02(12) . . ?
C1 N1 C12 117.9(3) . . ?
C1 N1 Co1 130.1(3) . . ?
C12 N1 Co1 111.4(2) . . ?
C10 N2 C11 117.9(3) . . ?
C10 N2 Co1 128.2(3) . . ?
C11 N2 Co1 113.2(2) . . ?
C13 O1 Co1 128.0(3) . 2_757 ?
C13 O2 Co1 131.1(2) . . ?
N1 C1 C2 123.5(4) . . ?
C3 C2 C1 119.4(4) . . ?
C2 C3 C4 119.3(4) . . ?
C3 C4 C12 117.5(3) . . ?
C3 C4 C5 124.0(4) . . ?
C12 C4 C5 118.5(4) . . ?
C6 C5 C4 121.7(4) . . ?
C5 C6 C7 121.3(4) . . ?
C11 C7 C8 117.0(4) . . ?
C11 C7 C6 118.8(3) . . ?
C8 C7 C6 124.2(4) . . ?
C9 C8 C7 119.9(4) . . ?
C8 C9 C10 119.2(4) . . ?
N2 C10 C9 123.1(4) . . ?
N2 C11 C7 122.9(3) . . ?
N2 C11 C12 117.2(3) . . ?
C7 C11 C12 119.9(3) . . ?
N1 C12 C4 122.4(3) . . ?
N1 C12 C11 117.8(3) . . ?
C4 C12 C11 119.9(3) . . ?
O1 C13 O2 125.8(3) . . ?
O1 C13 C14 117.6(3) . . ?
O2 C13 C14 116.6(3) . . ?
C19 C14 C15 119.0(3) . . ?
C19 C14 C13 119.5(3) . . ?
C15 C14 C13 121.5(3) . . ?
C14 C15 C16 121.7(4) . . ?
C17 C16 C15 118.0(3) . . ?
C17 C16 C21 114.1(4) . . ?
C15 C16 C21 127.9(4) . . ?
C18 C17 C16 120.8(4) . . ?
C17 C18 C19 120.8(3) . . ?
C17 C18 C20 120.3(3) . . ?
C19 C18 C20 119.0(3) . . ?
C14 C19 C18 119.7(3) . . ?
O3 C20 O4 123.2(4) . . ?
O3 C20 C18 119.2(3) . . ?
O4 C20 C18 117.6(3) . . ?
C21 C21 C16 124.9(5) 2_856 . ?
O5 C22 O6 122.7(3) . . ?
O5 C22 C23 123.8(3) . . ?
O6 C22 C23 113.5(3) . . ?
C24 C23 C28 119.7(3) . . ?
C24 C23 C22 120.8(3) . . ?
C28 C23 C22 119.5(3) . . ?
C25 C24 C23 119.3(3) . . ?
C26 C25 C24 120.3(3) . . ?
C26 C25 C37 119.0(3) . . ?
C24 C25 C37 120.7(3) . . ?
C25 C26 C27 121.6(3) . . ?
C28 C27 C26 117.5(3) . . ?
C28 C27 C29 120.1(3) . . ?
C26 C27 C29 122.4(3) . . ?
C27 C28 C23 121.6(3) . . ?
C30 C29 C27 125.4(3) . . ?
C29 C30 C31 126.6(3) . . ?
C32 C31 C36 118.4(3) . . ?
C32 C31 C30 119.0(3) . . ?
C36 C31 C30 122.5(3) . . ?
C31 C32 C33 121.1(3) . . ?
C32 C33 C34 119.7(3) . . ?
C32 C33 C38 119.4(3) . . ?
C34 C33 C38 120.9(3) . . ?
C35 C34 C33 119.8(3) . . ?
C34 C35 C36 120.2(3) . . ?
C34 C35 C39 120.7(3) . . ?
C36 C35 C39 118.9(3) . . ?
C35 C36 C31 120.8(3) . . ?
O8 C37 O7 124.9(3) . . ?
O8 C37 C25 120.1(3) . . ?
O7 C37 C25 115.0(3) . . ?
O10 C38 O9 122.9(3) . . ?
O10 C38 C33 121.8(3) . . ?
O9 C38 C33 115.3(3) . . ?
O12 C39 O11 124.1(3) . . ?
O12 C39 C35 121.2(3) . . ?
O11 C39 C35 114.7(3) . . ?

loop_
_geom_bond_atom_site_label_1
_geom_bond_atom_site_label_2
_geom_bond_distance
_geom_bond_site_symmetry_2
_geom_bond_publ_flag
Co1 O14 2.048(3) . ?
Co1 O2 2.051(3) . ?
Co1 O1 2.097(3) 2_757 ?
Co1 N2 2.100(3) . ?
Co1 N1 2.144(3) . ?
Co1 O13 2.288(3) . ?
N1 C1 1.320(5) . ?
N1 C12 1.359(4) . ?
N2 C10 1.329(4) . ?
N2 C11 1.357(4) . ?
O1 C13 1.250(4) . ?
O2 C13 1.255(4) . ?
O3 C20 1.235(4) . ?
O4 C20 1.287(4) . ?
O5 C22 1.205(4) . ?
O6 C22 1.318(4) . ?
O7 C37 1.276(4) . ?
O8 C37 1.222(4) . ?
O9 C38 1.282(4) . ?
O10 C38 1.249(4) . ?
O11 C39 1.278(4) . ?
O12 C39 1.228(4) . ?
C1 C2 1.392(5) . ?
C2 C3 1.361(6) . ?
C3 C4 1.404(5) . ?
C4 C12 1.411(5) . ?
C4 C5 1.429(6) . ?
C5 C6 1.338(6) . ?
C6 C7 1.433(5) . ?
C7 C11 1.404(5) . ?
C7 C8 1.407(5) . ?
C8 C9 1.362(6) . ?
C9 C10 1.391(5) . ?
C11 C12 1.430(5) . ?
C13 C14 1.512(5) . ?
C14 C19 1.383(5) . ?
C14 C15 1.400(5) . ?
C15 C16 1.405(6) . ?
C16 C17 1.391(6) . ?
C16 C21 1.478(5) . ?
C17 C18 1.379(5) . ?
C18 C19 1.401(5) . ?
C18 C20 1.488(5) . ?
C21 C21 1.311(6) 2_856 ?
C22 C23 1.486(5) . ?
C23 C24 1.392(4) . ?
C23 C28 1.396(4) . ?
C24 C25 1.394(5) . ?
C25 C26 1.374(4) . ?
C25 C37 1.503(4) . ?
C26 C27 1.403(4) . ?
C27 C28 1.388(5) . ?
C27 C29 1.465(4) . ?
C29 C30 1.326(5) . ?
C30 C31 1.470(4) . ?
C31 C32 1.393(5) . ?
C31 C36 1.397(4) . ?
C32 C33 1.396(4) . ?
C33 C34 1.393(4) . ?
C33 C38 1.484(5) . ?
C34 C35 1.384(5) . ?
C35 C36 1.393(4) . ?
C35 C39 1.497(4) . ?
